data_2238155
loop_
_publ_author_name
'Goh, Christopher'
'Morris, Lilliana S.'
'Girouard, Michael P.'
'Chidanguro, Tamuka'
'Jasinski, Jerry P.'

_publ_section_title
;
 (2<i>S</i>*,5<i>R</i>*)-2,5-Dimethyl-1,4-bis(pyridin-2-ylmethyl)piperazine
;
_journal_coeditor_code FJ2633
_journal_issue 7
_journal_name_full 'Acta Crystallographica Section E'
_journal_page_first o1101
_journal_paper_doi 10.1107/S160053681301605X
_journal_volume 69
_journal_year 2013
_chemical_formula_iupac 'C18 H24 N4'
_chemical_formula_moiety 'C18 H24 N4'
_chemical_formula_sum 'C18 H24 N4'
_chemical_formula_weight 296.41
_chemical_name_systematic
;
(2<i>S</i>*,5<i>R</i>*)-2,5-Dimethyl-1,4-bis(pyridin-2-ylmethyl)piperazine
;
_space_group_crystal_system orthorhombic
_space_group_IT_number 61
_space_group_name_Hall '-P 2ac 2ab'
_space_group_name_H-M_alt 'P b c a'
_symmetry_space_group_name_Hall '-P 2ac 2ab'
_symmetry_space_group_name_H-M 'P b c a'
_atom_sites_solution_hydrogens geom
_atom_sites_solution_primary direct
_cell_angle_alpha 90
_cell_angle_beta 90
_cell_angle_gamma 90
_cell_formula_units_Z 4
_cell_length_a 9.4097(5)
_cell_length_b 9.2191(5)
_cell_length_c 18.7473(9)
_cell_measurement_reflns_used 4359
_cell_measurement_temperature 173(2)
_cell_measurement_theta_max 70.5794
_cell_measurement_theta_min 4.6955
_cell_volume 1626.31(15)
_computing_cell_refinement 'CrysAlis PRO (Agilent, 2012)'
_computing_data_collection 'CrysAlis PRO (Agilent, 2012)'
_computing_data_reduction 'CrysAlis RED (Agilent, 2012)'
_computing_molecular_graphics 'OLEX2 (Dolomanov <i>et al.</i>, 2009)'
_computing_publication_material 'OLEX2 (Dolomanov <i>et al.</i>, 2009)'
_computing_structure_refinement 'SHELXL2012 (Sheldrick, 2008)'
_computing_structure_solution 'SHELXS97 (Sheldrick, 2008)'
_diffrn_ambient_temperature 173(2)
_diffrn_detector_area_resol_mean 16.0416
_diffrn_measured_fraction_theta_full 0.997
_diffrn_measured_fraction_theta_max 0.985
_diffrn_measurement_device_type 'Agilent Xcalibur (Eos, Gemini)'
_diffrn_measurement_method '\w scans'
_diffrn_radiation_monochromator graphite
_diffrn_radiation_type 'Cu K\a'
_diffrn_radiation_wavelength 1.5418
_diffrn_reflns_av_R_equivalents 0.0642
_diffrn_reflns_limit_h_max 11
_diffrn_reflns_limit_h_min -10
_diffrn_reflns_limit_k_max 11
_diffrn_reflns_limit_k_min -8
_diffrn_reflns_limit_l_max 21
_diffrn_reflns_limit_l_min -22
_diffrn_reflns_number 10101
_diffrn_reflns_theta_full 67.684
_diffrn_reflns_theta_max 70.715
_diffrn_reflns_theta_min 6.666
_exptl_absorpt_coefficient_mu 0.572
_exptl_absorpt_correction_T_max 1.00000
_exptl_absorpt_correction_T_min 0.81730
_exptl_absorpt_correction_type multi-scan
_exptl_absorpt_process_details
;
(CrysAlisPro and CrysAlisRed; Agilent, 2012)
;
_exptl_crystal_colour colourless
_exptl_crystal_density_diffrn 1.211
_exptl_crystal_description block
_exptl_crystal_F_000 640
_exptl_crystal_size_max 0.22
_exptl_crystal_size_mid 0.18
_exptl_crystal_size_min 0.04
_refine_diff_density_max 0.242
_refine_diff_density_min -0.190
_refine_ls_extinction_coef 0.0056(9)
_refine_ls_extinction_expression Fc^*^=kFc[1+0.001xFc^2^\l^3^/sin(2\q)]^-1/4^
_refine_ls_extinction_method 'SHELXL2012 (Sheldrick, 2008)'
_refine_ls_goodness_of_fit_ref 1.071
_refine_ls_hydrogen_treatment constr
_refine_ls_matrix_type full
_refine_ls_number_parameters 102
_refine_ls_number_reflns 1545
_refine_ls_number_restraints 0
_refine_ls_restrained_S_all 1.071
_refine_ls_R_factor_all 0.0477
_refine_ls_R_factor_gt 0.0444
_refine_ls_shift/su_max 0.000
_refine_ls_shift/su_mean 0.000
_refine_ls_structure_factor_coef Fsqd
_refine_ls_weighting_details
;
 w=1/[\s^2^(Fo^2^)+(0.0744P)^2^+0.3744P]
 where P=(Fo^2^+2Fc^2^)/3
;
_refine_ls_weighting_scheme calc
_refine_ls_wR_factor_gt 0.1270
_refine_ls_wR_factor_ref 0.1311
_reflns_number_gt 1392
_reflns_number_total 1545
_reflns_threshold_expression I>2\s(I)
_cod_data_source_file fj2633.cif
_cod_data_source_block I
_cod_original_cell_volume 1626.29(14)
_cod_database_code 2238155
_cod_database_fobs_code 2238155
_shelx_space_group_comment
;
The symmetry employed for this shelxl refinement is uniquely defined
by the following loop, which should always be used as a source of
symmetry information in preference to the above space-group names.
They are only intended as comments.
;
_shelxl_version_number .000002012

loop_
_space_group_symop_operation_xyz
'x, y, z'
'-x+1/2, -y, z+1/2'
'x+1/2, -y+1/2, -z'
'-x, y+1/2, -z+1/2'
'-x, -y, -z'
'x-1/2, y, -z-1/2'
'-x-1/2, y-1/2, z'
'x, -y-1/2, z-1/2'

loop_
_atom_site_type_symbol
_atom_site_label
_atom_site_fract_x
_atom_site_fract_y
_atom_site_fract_z
_atom_site_U_iso_or_equiv
_atom_site_adp_type
_atom_site_calc_flag
_atom_site_occupancy
N N1 0.35844(11) 0.53852(12) 0.52226(5) 0.0296(3) Uani d 1
N N2 0.05342(13) 0.49301(14) 0.64052(7) 0.0433(4) Uani d 1
C C1 0.31099(16) 0.64089(18) 0.40179(8) 0.0431(4) Uani d 1
H H1A 0.3227 0.7380 0.4222 0.065 Uiso calc 1
H H1B 0.2100 0.6148 0.4018 0.065 Uiso calc 1
H H1C 0.3469 0.6403 0.3527 0.065 Uiso calc 1
C C2 0.39382(14) 0.53155(14) 0.44625(7) 0.0309(4) Uani d 1
H H2 0.3740 0.4316 0.4281 0.037 Uiso calc 1
C C3 0.44872(13) 0.43666(15) 0.56137(7) 0.0316(4) Uani d 1
H H3A 0.4297 0.3372 0.5439 0.038 Uiso calc 1
H H3B 0.4230 0.4399 0.6126 0.038 Uiso calc 1
C C4 0.20889(13) 0.50891(17) 0.53835(7) 0.0352(4) Uani d 1
H H4A 0.1907 0.4036 0.5333 0.042 Uiso calc 1
H H4B 0.1482 0.5604 0.5034 0.042 Uiso calc 1
C C5 0.16893(14) 0.55639(15) 0.61287(7) 0.0319(3) Uani d 1
C C6 0.24476(15) 0.66281(16) 0.64872(7) 0.0339(4) Uani d 1
H H6 0.3263 0.7057 0.6275 0.041 Uiso calc 1
C C7 0.20015(15) 0.70565(18) 0.71574(7) 0.0411(4) Uani d 1
H H7 0.2508 0.7779 0.7414 0.049 Uiso calc 1
C C8 0.08112(17) 0.64193(19) 0.74468(8) 0.0476(4) Uani d 1
H H8 0.0476 0.6693 0.7905 0.057 Uiso calc 1
C C9 0.01202(18) 0.53765(18) 0.70546(9) 0.0507(5) Uani d 1
H H9 -0.0704 0.4943 0.7256 0.061 Uiso calc 1

loop_
_atom_site_aniso_label
_atom_site_aniso_U_11
_atom_site_aniso_U_22
_atom_site_aniso_U_33
_atom_site_aniso_U_12
_atom_site_aniso_U_13
_atom_site_aniso_U_23
N1 0.0247(6) 0.0370(6) 0.0270(6) 0.0004(4) 0.0020(4) 0.0000(4)
N2 0.0353(7) 0.0432(7) 0.0513(8) -0.0014(5) 0.0150(5) -0.0023(6)
C1 0.0377(8) 0.0577(10) 0.0340(7) 0.0097(7) 0.0010(6) 0.0065(6)
C2 0.0296(7) 0.0365(7) 0.0266(7) 0.0013(5) 0.0006(5) -0.0020(5)
C3 0.0315(7) 0.0345(7) 0.0288(7) -0.0004(5) 0.0043(5) 0.0021(5)
C4 0.0268(7) 0.0452(8) 0.0335(7) -0.0029(5) 0.0015(5) -0.0039(6)
C5 0.0253(6) 0.0356(7) 0.0347(7) 0.0050(5) 0.0028(5) 0.0033(5)
C6 0.0279(7) 0.0420(8) 0.0317(7) 0.0033(5) -0.0001(5) 0.0019(5)
C7 0.0380(8) 0.0503(9) 0.0349(7) 0.0098(6) -0.0043(6) -0.0040(6)
C8 0.0485(9) 0.0590(10) 0.0353(8) 0.0155(7) 0.0111(6) 0.0009(7)
C9 0.0447(9) 0.0509(10) 0.0566(10) 0.0024(7) 0.0245(8) 0.0042(8)

loop_
_atom_type_symbol
_atom_type_description
_atom_type_scat_dispersion_real
_atom_type_scat_dispersion_imag
_atom_type_scat_source
C C 0.0181 0.0091 'International Tables Vol C Tables 4.2.6.8 and 6.1.1.4'
H H 0.0000 0.0000 'International Tables Vol C Tables 4.2.6.8 and 6.1.1.4'
N N 0.0311 0.0180 'International Tables Vol C Tables 4.2.6.8 and 6.1.1.4'

loop_
_geom_angle_atom_site_label_1
_geom_angle_atom_site_label_2
_geom_angle_atom_site_label_3
_geom_angle_site_symmetry_1
_geom_angle_site_symmetry_3
_geom_angle
C2 N1 C4 . . 114.24(10)
C3 N1 C2 . . 109.11(10)
C3 N1 C4 . . 109.57(10)
C5 N2 C9 . . 116.93(14)
H1A C1 H1B . . 109.5
H1A C1 H1C . . 109.5
H1B C1 H1C . . 109.5
C2 C1 H1A . . 109.5
C2 C1 H1B . . 109.5
C2 C1 H1C . . 109.5
N1 C2 C1 . . 112.78(11)
N1 C2 H2 . . 109.2
N1 C2 C3 . 5_666 107.77(10)
C1 C2 H2 . . 109.2
C3 C2 C1 5_666 . 108.69(11)
C3 C2 H2 5_666 . 109.2
N1 C3 C2 . 5_666 113.32(11)
N1 C3 H3A . . 108.9
N1 C3 H3B . . 108.9
C2 C3 H3A 5_666 . 108.9
C2 C3 H3B 5_666 . 108.9
H3A C3 H3B . . 107.7
N1 C4 H4A . . 109.2
N1 C4 H4B . . 109.2
N1 C4 C5 . . 112.04(11)
H4A C4 H4B . . 107.9
C5 C4 H4A . . 109.2
C5 C4 H4B . . 109.2
N2 C5 C4 . . 115.69(12)
N2 C5 C6 . . 122.62(13)
C6 C5 C4 . . 121.65(12)
C5 C6 H6 . . 120.4
C7 C6 C5 . . 119.10(13)
C7 C6 H6 . . 120.4
C6 C7 H7 . . 120.5
C8 C7 C6 . . 118.91(14)
C8 C7 H7 . . 120.5
C7 C8 H8 . . 120.9
C9 C8 C7 . . 118.22(14)
C9 C8 H8 . . 120.9
N2 C9 C8 . . 124.22(15)
N2 C9 H9 . . 117.9
C8 C9 H9 . . 117.9

loop_
_geom_bond_atom_site_label_1
_geom_bond_atom_site_label_2
_geom_bond_site_symmetry_2
_geom_bond_distance
N1 C2 . 1.4648(16)
N1 C3 . 1.4633(17)
N1 C4 . 1.4649(17)
N2 C5 . 1.3385(18)
N2 C9 . 1.343(2)
C1 H1A . 0.9800
C1 H1B . 0.9800
C1 H1C . 0.9800
C1 C2 . 1.5226(19)
C2 H2 . 1.0000
C2 C3 5_666 1.5171(17)
C3 C2 5_666 1.5171(17)
C3 H3A . 0.9900
C3 H3B . 0.9900
C4 H4A . 0.9900
C4 H4B . 0.9900
C4 C5 . 1.5115(18)
C5 C6 . 1.387(2)
C6 H6 . 0.9500
C6 C7 . 1.3824(19)
C7 H7 . 0.9500
C7 C8 . 1.376(2)
C8 H8 . 0.9500
C8 C9 . 1.374(3)
C9 H9 . 0.9500

loop_
_geom_torsion_atom_site_label_1
_geom_torsion_atom_site_label_2
_geom_torsion_atom_site_label_3
_geom_torsion_atom_site_label_4
_geom_torsion_site_symmetry_4
_geom_torsion
N1 C4 C5 N2 . -158.76(12)
N1 C4 C5 C6 . 23.55(18)
N2 C5 C6 C7 . 0.1(2)
C2 N1 C3 C2 5_666 59.93(15)
C2 N1 C4 C5 . -164.47(11)
C3 N1 C2 C1 . -176.54(12)
C3 N1 C2 C3 5_666 -56.57(14)
C3 N1 C4 C5 . 72.78(14)
C4 N1 C2 C1 . 60.45(15)
C4 N1 C2 C3 5_666 -179.58(11)
C4 N1 C3 C2 5_666 -174.32(11)
C4 C5 C6 C7 . 177.62(12)
C5 N2 C9 C8 . -0.6(3)
C5 C6 C7 C8 . -0.4(2)
C6 C7 C8 C9 . 0.2(2)
C7 C8 C9 N2 . 0.3(3)
C9 N2 C5 C4 . -177.26(13)
C9 N2 C5 C6 . 0.4(2)
